data_2234985
loop_
_publ_author_name
'Xu, Wei'
'Feng, Lan-Jing-Qian'

_publ_section_title
;
 Di-\m-glutarato-\k^4^<i>O</i>^1^:<i>O</i>^5^-bis{aqua[5,6-diphenyl-3-(pyridin-2-yl)-1,2,4-triazine-\k^2^<i>N</i>^2^,<i>N</i>^3^]copper(II)}
;
_journal_coeditor_code FF2069
_journal_issue 6
_journal_name_full 'Acta Crystallographica Section E'
_journal_page_first m797
_journal_paper_doi 10.1107/S1600536812022969
_journal_volume 68
_journal_year 2012
_chemical_formula_iupac '[Cu2 (C5 H6 O4)2 (C20 H14 N4)2 (H2 O)2]'
_chemical_formula_moiety 'C50 H44 Cu2 N8 O10'
_chemical_formula_sum 'C50 H44 Cu2 N8 O10'
_chemical_formula_weight 1044.01
_chemical_name_systematic
;
Di-\m-glutarato-\k^4^<i>O</i>^1^:<i>O</i>^5^-
bis{aqua[5,6-diphenyl-3-(pyridin-2-yl)-1,2,4-triazine-
\k^2^<i>N</i>^2^,<i>N</i>^3^]copper(II)}
;
_space_group_IT_number 2
_symmetry_cell_setting triclinic
_symmetry_space_group_name_Hall '-P 1'
_symmetry_space_group_name_H-M 'P -1'
_atom_sites_solution_hydrogens geom
_atom_sites_solution_primary direct
_atom_sites_solution_secondary difmap
_audit_creation_method SHELXL-97
_cell_angle_alpha 81.37(3)
_cell_angle_beta 71.00(3)
_cell_angle_gamma 79.83(3)
_cell_formula_units_Z 1
_cell_length_a 9.4297(19)
_cell_length_b 10.429(2)
_cell_length_c 12.471(3)
_cell_measurement_reflns_used 8151
_cell_measurement_temperature 295(2)
_cell_measurement_theta_max 27.5
_cell_measurement_theta_min 3.3
_cell_volume 1135.7(5)
_computing_cell_refinement 'RAPID-AUTO (Rigaku, 1998)'
_computing_data_collection 'RAPID-AUTO (Rigaku, 1998)'
_computing_data_reduction 'CrystalStructure (Rigaku/MSC, 2004)'
_computing_molecular_graphics 'SHELXTL (Sheldrick, 2008)'
_computing_publication_material 'SHELXL97 (Sheldrick, 2008)'
_computing_structure_refinement 'SHELXL97 (Sheldrick, 2008)'
_computing_structure_solution 'SHELXS97 (Sheldrick, 2008)'
_diffrn_ambient_temperature 295(2)
_diffrn_measured_fraction_theta_full 0.990
_diffrn_measured_fraction_theta_max 0.990
_diffrn_measurement_device_type 'Rigaku R-AXIS RAPID'
_diffrn_measurement_method '\w scans'
_diffrn_radiation_monochromator graphite
_diffrn_radiation_source 'fine-focus sealed tube'
_diffrn_radiation_type MoK\a
_diffrn_radiation_wavelength 0.71073
_diffrn_reflns_av_R_equivalents 0.0459
_diffrn_reflns_av_sigmaI/netI 0.0633
_diffrn_reflns_limit_h_max 11
_diffrn_reflns_limit_h_min -12
_diffrn_reflns_limit_k_max 13
_diffrn_reflns_limit_k_min -13
_diffrn_reflns_limit_l_max 16
_diffrn_reflns_limit_l_min -16
_diffrn_reflns_number 11269
_diffrn_reflns_theta_full 27.46
_diffrn_reflns_theta_max 27.46
_diffrn_reflns_theta_min 3.25
_diffrn_standards_decay_% 0
_exptl_absorpt_coefficient_mu 1.008
_exptl_absorpt_correction_T_max 0.854
_exptl_absorpt_correction_T_min 0.732
_exptl_absorpt_correction_type multi-scan
_exptl_absorpt_process_details '(ABSCOR; Higashi, 1995)'
_exptl_crystal_colour brown
_exptl_crystal_density_diffrn 1.526
_exptl_crystal_density_method 'not measured'
_exptl_crystal_description block
_exptl_crystal_F_000 538
_exptl_crystal_size_max 0.21
_exptl_crystal_size_mid 0.13
_exptl_crystal_size_min 0.11
_refine_diff_density_max 0.392
_refine_diff_density_min -0.356
_refine_ls_extinction_method none
_refine_ls_goodness_of_fit_ref 1.026
_refine_ls_hydrogen_treatment mixed
_refine_ls_matrix_type full
_refine_ls_number_parameters 324
_refine_ls_number_reflns 5148
_refine_ls_number_restraints 3
_refine_ls_restrained_S_all 1.026
_refine_ls_R_factor_all 0.0856
_refine_ls_R_factor_gt 0.0484
_refine_ls_shift/su_max 0.000
_refine_ls_shift/su_mean 0.000
_refine_ls_structure_factor_coef Fsqd
_refine_ls_weighting_details 'calc w=1/[\s^2^(Fo^2^)+(0.0413P)^2^+0.4530P] where P=(Fo^2^+2Fc^2^)/3'
_refine_ls_weighting_scheme calc
_refine_ls_wR_factor_gt 0.0945
_refine_ls_wR_factor_ref 0.1074
_reflns_number_gt 3478
_reflns_number_total 5148
_reflns_threshold_expression I>2\s(I)
_cod_data_source_file ff2069.cif
_cod_data_source_block I
_cod_original_cell_volume 1135.7(4)
_cod_database_code 2234985
_cod_database_fobs_code 2234985

loop_
_symmetry_equiv_pos_as_xyz
'x, y, z'
'-x, -y, -z'

loop_
_atom_site_type_symbol
_atom_site_label
_atom_site_fract_x
_atom_site_fract_y
_atom_site_fract_z
_atom_site_U_iso_or_equiv
_atom_site_adp_type
_atom_site_calc_flag
_atom_site_refinement_flags
_atom_site_occupancy
_atom_site_symmetry_multiplicity
Cu Cu1 0.26103(4) 0.21246(4) 0.03910(3) 0.03895(13) Uani d . 1 1
N N1 0.1594(3) 0.0660(2) 0.1459(2) 0.0330(6) Uani d . 1 1
N N2 -0.0584(3) -0.0381(2) 0.2006(2) 0.0330(5) Uani d . 1 1
N N3 0.2040(3) -0.0002(2) 0.2326(2) 0.0344(6) Uani d . 1 1
N N4 0.0601(3) 0.2406(2) 0.0055(2) 0.0343(6) Uani d . 1 1
C C1 0.0116(4) 0.3395(3) -0.0620(3) 0.0426(8) Uani d . 1 1
H H1A 0.0752 0.4015 -0.1005 0.051 Uiso calc R 1 1
C C2 -0.1298(4) 0.3518(3) -0.0763(3) 0.0455(8) Uani d . 1 1
H H2A -0.1617 0.4225 -0.1220 0.055 Uiso calc R 1 1
C C3 -0.2222(4) 0.2590(3) -0.0225(3) 0.0454(8) Uani d . 1 1
H H3A -0.3162 0.2643 -0.0333 0.054 Uiso calc R 1 1
C C4 -0.1745(3) 0.1563(3) 0.0488(3) 0.0382(7) Uani d . 1 1
H H4A -0.2355 0.0922 0.0866 0.046 Uiso calc R 1 1
C C5 -0.0341(3) 0.1529(3) 0.0614(2) 0.0310(6) Uani d . 1 1
C C6 -0.2356(4) -0.2275(3) 0.3326(3) 0.0444(8) Uani d . 1 1
H H6A -0.2892 -0.1488 0.3128 0.053 Uiso calc R 1 1
C C7 -0.3058(4) -0.3385(3) 0.3674(3) 0.0526(9) Uani d . 1 1
H H7A -0.4070 -0.3343 0.3723 0.063 Uiso calc R 1 1
C C8 -0.2255(4) -0.4556(3) 0.3950(3) 0.0569(10) Uani d . 1 1
H H8A -0.2729 -0.5305 0.4188 0.068 Uiso calc R 1 1
C C9 -0.0753(4) -0.4623(3) 0.3875(3) 0.0515(9) Uani d . 1 1
H H9A -0.0211 -0.5422 0.4042 0.062 Uiso calc R 1 1
C C10 -0.0055(4) -0.3516(3) 0.3553(3) 0.0418(7) Uani d . 1 1
H H10A 0.0950 -0.3563 0.3527 0.050 Uiso calc R 1 1
C C11 -0.0842(3) -0.2325(3) 0.3268(2) 0.0333(6) Uani d . 1 1
C C12 0.0555(3) -0.1686(3) 0.5118(2) 0.0361(7) Uani d . 1 1
H H12A -0.0422 -0.1744 0.5128 0.043 Uiso calc R 1 1
C C13 0.0940(4) -0.2000(3) 0.6113(3) 0.0417(7) Uani d . 1 1
H H13A 0.0231 -0.2286 0.6783 0.050 Uiso calc R 1 1
C C14 0.2369(4) -0.1892(3) 0.6114(3) 0.0481(8) Uani d . 1 1
H H14A 0.2627 -0.2096 0.6785 0.058 Uiso calc R 1 1
C C15 0.3421(4) -0.1479(4) 0.5119(3) 0.0546(9) Uani d . 1 1
H H15A 0.4387 -0.1401 0.5122 0.066 Uiso calc R 1 1
C C16 0.3054(4) -0.1181(3) 0.4117(3) 0.0454(8) Uani d . 1 1
H H16A 0.3776 -0.0912 0.3449 0.055 Uiso calc R 1 1
C C17 0.1608(3) -0.1282(3) 0.4101(2) 0.0316(6) Uani d . 1 1
C C18 0.0238(3) 0.0544(3) 0.1407(2) 0.0297(6) Uani d . 1 1
C C19 -0.0076(3) -0.1168(3) 0.2792(2) 0.0311(6) Uani d . 1 1
C C20 0.1183(3) -0.0840(3) 0.3047(2) 0.0306(6) Uani d . 1 1
O O1 0.4086(2) 0.2035(2) 0.1224(2) 0.0458(6) Uani d . 1 1
O O2 0.2028(3) 0.3259(2) 0.2159(2) 0.0537(6) Uani d . 1 1
O O3 0.4585(3) 0.7023(2) 0.1841(2) 0.0575(7) Uani d . 1 1
O O4 0.6779(3) 0.6339(2) 0.0591(2) 0.0519(6) Uani d . 1 1
O O5 0.4157(3) 0.0709(2) -0.1009(2) 0.0601(7) Uani d D 1 1
H H5A 0.473(4) 0.128(3) -0.128(4) 0.090 Uiso d D 1 1
H H5B 0.467(4) 0.000(2) -0.093(4) 0.090 Uiso d D 1 1
C C21 0.3332(4) 0.2717(3) 0.2053(3) 0.0422(8) Uani d . 1 1
C C22 0.4083(4) 0.2896(3) 0.2916(3) 0.0541(10) Uani d . 1 1
H H22A 0.5054 0.2342 0.2774 0.065 Uiso calc R 1 1
H H22B 0.3456 0.2632 0.3677 0.065 Uiso calc R 1 1
C C23 0.4318(4) 0.4324(4) 0.2839(3) 0.0515(9) Uani d . 1 1
H H23A 0.3353 0.4882 0.2947 0.062 Uiso calc R 1 1
H H23B 0.4718 0.4435 0.3439 0.062 Uiso calc R 1 1
C C24 0.5395(4) 0.4723(3) 0.1702(3) 0.0547(9) Uani d . 1 1
H H24A 0.5087 0.4428 0.1121 0.066 Uiso calc R 1 1
H H24B 0.6389 0.4250 0.1668 0.066 Uiso calc R 1 1
C C25 0.5562(4) 0.6169(3) 0.1380(3) 0.0383(7) Uani d . 1 1

loop_
_atom_site_aniso_label
_atom_site_aniso_U_11
_atom_site_aniso_U_22
_atom_site_aniso_U_33
_atom_site_aniso_U_12
_atom_site_aniso_U_13
_atom_site_aniso_U_23
Cu1 0.0377(2) 0.0393(2) 0.0407(2) -0.01605(15) -0.01249(17) 0.00743(16)
N1 0.0349(13) 0.0321(12) 0.0342(13) -0.0096(10) -0.0136(11) 0.0028(11)
N2 0.0334(13) 0.0313(12) 0.0362(13) -0.0074(10) -0.0131(11) -0.0003(11)
N3 0.0330(13) 0.0361(13) 0.0357(13) -0.0087(10) -0.0127(11) 0.0014(11)
N4 0.0376(14) 0.0326(13) 0.0325(12) -0.0060(10) -0.0113(11) -0.0001(11)
C1 0.052(2) 0.0377(16) 0.0359(16) -0.0070(14) -0.0128(15) 0.0029(14)
C2 0.051(2) 0.0442(18) 0.0381(17) 0.0055(15) -0.0174(16) -0.0014(15)
C3 0.0375(18) 0.053(2) 0.0462(19) 0.0056(15) -0.0189(15) -0.0073(16)
C4 0.0360(17) 0.0423(17) 0.0371(16) -0.0046(13) -0.0120(14) -0.0061(14)
C5 0.0332(15) 0.0309(14) 0.0284(14) -0.0045(11) -0.0086(12) -0.0028(12)
C6 0.0412(18) 0.0360(16) 0.055(2) -0.0099(13) -0.0131(16) -0.0014(15)
C7 0.046(2) 0.0472(19) 0.067(2) -0.0210(15) -0.0135(18) -0.0054(18)
C8 0.073(3) 0.0388(18) 0.062(2) -0.0278(17) -0.017(2) 0.0009(17)
C9 0.073(3) 0.0304(16) 0.058(2) -0.0110(16) -0.0304(19) 0.0029(16)
C10 0.0498(19) 0.0331(16) 0.0473(18) -0.0065(13) -0.0217(15) -0.0026(14)
C11 0.0386(16) 0.0293(14) 0.0331(15) -0.0109(12) -0.0100(13) -0.0013(12)
C12 0.0342(16) 0.0336(15) 0.0413(16) -0.0096(12) -0.0101(13) -0.0041(13)
C13 0.053(2) 0.0388(17) 0.0305(15) -0.0071(14) -0.0076(14) -0.0052(13)
C14 0.051(2) 0.059(2) 0.0343(17) 0.0001(16) -0.0182(16) -0.0040(16)
C15 0.0378(19) 0.080(3) 0.050(2) -0.0037(17) -0.0206(16) -0.0063(19)
C16 0.0348(17) 0.062(2) 0.0388(17) -0.0088(15) -0.0104(14) -0.0010(16)
C17 0.0300(15) 0.0293(14) 0.0350(15) -0.0025(11) -0.0108(12) -0.0015(12)
C18 0.0308(15) 0.0294(14) 0.0315(14) -0.0084(11) -0.0103(12) -0.0041(12)
C19 0.0286(14) 0.0293(14) 0.0329(15) -0.0028(11) -0.0065(12) -0.0041(12)
C20 0.0297(15) 0.0280(14) 0.0338(15) -0.0038(11) -0.0100(12) -0.0020(12)
O1 0.0388(13) 0.0461(13) 0.0538(14) -0.0164(10) -0.0141(11) 0.0035(11)
O2 0.0437(14) 0.0599(15) 0.0596(15) -0.0101(11) -0.0165(12) -0.0073(12)
O3 0.0535(15) 0.0505(14) 0.0608(16) -0.0128(12) -0.0060(13) -0.0016(13)
O4 0.0501(14) 0.0419(13) 0.0554(14) -0.0158(10) -0.0077(12) 0.0120(11)
O5 0.0492(15) 0.0468(14) 0.0747(18) -0.0111(11) -0.0043(14) -0.0046(14)
C21 0.0413(19) 0.0382(17) 0.0478(19) -0.0208(14) -0.0125(16) 0.0093(16)
C22 0.067(2) 0.053(2) 0.053(2) -0.0325(18) -0.0311(19) 0.0170(18)
C23 0.058(2) 0.060(2) 0.0416(18) -0.0298(17) -0.0155(17) 0.0042(17)
C24 0.059(2) 0.048(2) 0.052(2) -0.0224(17) -0.0028(18) -0.0015(17)
C25 0.0393(18) 0.0438(18) 0.0355(16) -0.0180(14) -0.0130(15) 0.0026(14)

loop_
_atom_type_symbol
_atom_type_description
_atom_type_scat_dispersion_real
_atom_type_scat_dispersion_imag
_atom_type_scat_source
C C 0.0033 0.0016 'International Tables Vol C Tables 4.2.6.8 and 6.1.1.4'
H H 0.0000 0.0000 'International Tables Vol C Tables 4.2.6.8 and 6.1.1.4'
N N 0.0061 0.0033 'International Tables Vol C Tables 4.2.6.8 and 6.1.1.4'
O O 0.0106 0.0060 'International Tables Vol C Tables 4.2.6.8 and 6.1.1.4'
Cu Cu 0.3201 1.2651 'International Tables Vol C Tables 4.2.6.8 and 6.1.1.4'

loop_
_geom_angle_atom_site_label_1
_geom_angle_atom_site_label_2
_geom_angle_atom_site_label_3
_geom_angle_site_symmetry_1
_geom_angle_site_symmetry_3
_geom_angle
_geom_angle_publ_flag
O1 Cu1 O5 . . 96.54(10) n
O1 Cu1 N1 . . 92.09(9) n
O1 Cu1 N4 . . 160.23(10) n
O4 Cu1 O1 2_665 . 95.02(10) n
O4 Cu1 O5 2_665 . 92.28(10) n
O4 Cu1 N1 2_665 . 170.00(10) n
O4 Cu1 N4 2_665 . 91.32(10) n
N1 Cu1 O5 . . 93.89(10) n
N1 Cu1 N4 . . 79.71(9) n
N4 Cu1 O5 . . 101.91(10) n
C18 N1 N3 . . 118.5(2) ?
C18 N1 Cu1 . . 115.24(17) ?
N3 N1 Cu1 . . 124.94(18) ?
C18 N2 C19 . . 117.5(2) ?
C20 N3 N1 . . 119.3(2) ?
C5 N4 C1 . . 118.0(3) ?
C5 N4 Cu1 . . 115.18(18) ?
C1 N4 Cu1 . . 126.7(2) ?
N4 C1 C2 . . 122.1(3) ?
N4 C1 H1A . . 118.9 ?
C2 C1 H1A . . 118.9 ?
C3 C2 C1 . . 119.2(3) ?
C3 C2 H2A . . 120.4 ?
C1 C2 H2A . . 120.4 ?
C2 C3 C4 . . 119.5(3) ?
C2 C3 H3A . . 120.3 ?
C4 C3 H3A . . 120.3 ?
C5 C4 C3 . . 117.8(3) ?
C5 C4 H4A . . 121.1 ?
C3 C4 H4A . . 121.1 ?
N4 C5 C4 . . 123.2(3) ?
N4 C5 C18 . . 114.2(2) ?
C4 C5 C18 . . 122.6(3) ?
C7 C6 C11 . . 120.4(3) ?
C7 C6 H6A . . 119.8 ?
C11 C6 H6A . . 119.8 ?
C6 C7 C8 . . 119.8(3) ?
C6 C7 H7A . . 120.1 ?
C8 C7 H7A . . 120.1 ?
C9 C8 C7 . . 120.4(3) ?
C9 C8 H8A . . 119.8 ?
C7 C8 H8A . . 119.8 ?
C10 C9 C8 . . 120.2(3) ?
C10 C9 H9A . . 119.9 ?
C8 C9 H9A . . 119.9 ?
C9 C10 C11 . . 120.3(3) ?
C9 C10 H10A . . 119.8 ?
C11 C10 H10A . . 119.8 ?
C10 C11 C6 . . 118.8(3) ?
C10 C11 C19 . . 121.3(3) ?
C6 C11 C19 . . 119.5(3) ?
C13 C12 C17 . . 121.0(3) ?
C13 C12 H12A . . 119.5 ?
C17 C12 H12A . . 119.5 ?
C14 C13 C12 . . 120.0(3) ?
C14 C13 H13A . . 120.0 ?
C12 C13 H13A . . 120.0 ?
C13 C14 C15 . . 119.9(3) ?
C13 C14 H14A . . 120.1 ?
C15 C14 H14A . . 120.1 ?
C14 C15 C16 . . 120.6(3) ?
C14 C15 H15A . . 119.7 ?
C16 C15 H15A . . 119.7 ?
C15 C16 C17 . . 120.3(3) ?
C15 C16 H16A . . 119.8 ?
C17 C16 H16A . . 119.8 ?
C12 C17 C16 . . 118.2(3) ?
C12 C17 C20 . . 121.7(3) ?
C16 C17 C20 . . 119.8(3) ?
N2 C18 N1 . . 124.4(2) ?
N2 C18 C5 . . 120.0(2) ?
N1 C18 C5 . . 115.6(2) ?
N2 C19 C20 . . 117.8(2) ?
N2 C19 C11 . . 115.4(3) ?
C20 C19 C11 . . 126.7(2) ?
N3 C20 C19 . . 119.5(2) ?
N3 C20 C17 . . 114.0(2) ?
C19 C20 C17 . . 126.3(2) ?
C21 O1 Cu1 . . 102.07(19) ?
C25 O4 Cu1 . 2_665 130.7(2) ?
Cu1 O5 H5A . . 89(3) ?
Cu1 O5 H5B . . 130(3) ?
H5A O5 H5B . . 109(3) ?
O2 C21 O1 . . 122.3(3) ?
O2 C21 C22 . . 118.8(3) ?
O1 C21 C22 . . 118.9(3) ?
C21 C22 C23 . . 110.7(3) ?
C21 C22 H22A . . 109.5 ?
C23 C22 H22A . . 109.5 ?
C21 C22 H22B . . 109.5 ?
C23 C22 H22B . . 109.5 ?
H22A C22 H22B . . 108.1 ?
C24 C23 C22 . . 110.6(3) ?
C24 C23 H23A . . 109.5 ?
C22 C23 H23A . . 109.5 ?
C24 C23 H23B . . 109.5 ?
C22 C23 H23B . . 109.5 ?
H23A C23 H23B . . 108.1 ?
C23 C24 C25 . . 118.4(3) ?
C23 C24 H24A . . 107.7 ?
C25 C24 H24A . . 107.7 ?
C23 C24 H24B . . 107.7 ?
C25 C24 H24B . . 107.7 ?
H24A C24 H24B . . 107.1 ?
O3 C25 O4 . . 126.5(3) ?
O3 C25 C24 . . 121.5(3) ?
O4 C25 C24 . . 111.9(3) ?

loop_
_geom_bond_atom_site_label_1
_geom_bond_atom_site_label_2
_geom_bond_site_symmetry_2
_geom_bond_distance
_geom_bond_publ_flag
Cu1 O1 . 1.973(2) y
Cu1 O4 2_665 1.917(2) y
Cu1 O5 . 2.390(3) y
Cu1 N1 . 2.025(2) y
Cu1 N4 . 2.033(2) y
N1 C18 . 1.328(3) ?
N1 N3 . 1.340(3) ?
N2 C18 . 1.326(3) ?
N2 C19 . 1.338(3) ?
N3 C20 . 1.328(3) ?
N4 C5 . 1.343(3) ?
N4 C1 . 1.344(3) ?
C1 C2 . 1.384(4) ?
C1 H1A . 0.9300 ?
C2 C3 . 1.367(5) ?
C2 H2A . 0.9300 ?
C3 C4 . 1.395(4) ?
C3 H3A . 0.9300 ?
C4 C5 . 1.377(4) ?
C4 H4A . 0.9300 ?
C5 C18 . 1.477(4) ?
C6 C7 . 1.378(4) ?
C6 C11 . 1.397(4) ?
C6 H6A . 0.9300 ?
C7 C8 . 1.379(5) ?
C7 H7A . 0.9300 ?
C8 C9 . 1.378(5) ?
C8 H8A . 0.9300 ?
C9 C10 . 1.373(4) ?
C9 H9A . 0.9300 ?
C10 C11 . 1.391(4) ?
C10 H10A . 0.9300 ?
C11 C19 . 1.463(4) ?
C12 C13 . 1.381(4) ?
C12 C17 . 1.392(4) ?
C12 H12A . 0.9300 ?
C13 C14 . 1.373(5) ?
C13 H13A . 0.9300 ?
C14 C15 . 1.377(5) ?
C14 H14A . 0.9300 ?
C15 C16 . 1.380(4) ?
C15 H15A . 0.9300 ?
C16 C17 . 1.392(4) ?
C16 H16A . 0.9300 ?
C17 C20 . 1.483(4) ?
C19 C20 . 1.432(4) ?
O1 C21 . 1.282(4) ?
O2 C21 . 1.233(4) ?
O3 C25 . 1.221(4) ?
O4 C25 . 1.265(4) ?
O4 Cu1 2_665 1.917(2) ?
O5 H5A . 0.837(18) ?
O5 H5B . 0.822(18) ?
C21 C22 . 1.516(5) ?
C22 C23 . 1.528(5) ?
C22 H22A . 0.9700 ?
C22 H22B . 0.9700 ?
C23 C24 . 1.500(4) ?
C23 H23A . 0.9700 ?
C23 H23B . 0.9700 ?
C24 C25 . 1.524(4) ?
C24 H24A . 0.9700 ?
C24 H24B . 0.9700 ?

loop_
_geom_hbond_atom_site_label_D
_geom_hbond_atom_site_label_H
_geom_hbond_atom_site_label_A
_geom_hbond_site_symmetry_A
_geom_hbond_distance_DH
_geom_hbond_distance_HA
_geom_hbond_distance_DA
_geom_hbond_angle_DHA
_geom_hbond_publ_flag
O5 H5A O3 2_665 0.84 1.94 2.744(3) 161 y
O5 H5B O1 2_655 0.82 2.25 3.045(3) 162 y
